data_4083455
loop_
_publ_author_name
'Xu, Guoqiang'
'Sun, Hongjian'
'Li, Xiaoyan'

_publ_section_title
;
 Activation of sp3Carbon&#x2212;Hydrogen Bonds by Cobalt and Iron
 Complexes and Subsequent C&#x2212;C Bond Formation
;
_journal_issue 20
_journal_name_full Organometallics
_journal_page_first 6090
_journal_paper_doi 10.1021/om9007218
_journal_volume 28
_journal_year 2009
_chemical_formula_sum 'C33 H43 Co O2 P4'
_chemical_formula_weight 654.48
_chemical_name_systematic
; 
 ? 
;
_space_group_IT_number 19
_symmetry_cell_setting orthorhombic
_symmetry_space_group_name_Hall 'P 2ac 2ab'
_symmetry_space_group_name_H-M 'P 21 21 21'
_atom_sites_solution_hydrogens geom
_atom_sites_solution_primary direct
_atom_sites_solution_secondary difmap
_audit_creation_method SHELXL-97
_cell_angle_alpha 90.00
_cell_angle_beta 90.00
_cell_angle_gamma 90.00
_cell_formula_units_Z 4
_cell_length_a 9.352(3)
_cell_length_b 17.919(6)
_cell_length_c 20.276(6)
_cell_measurement_temperature 273(2)
_cell_volume 3397.8(19)
_computing_structure_refinement 'SHELXL-97 (Sheldrick, 1997)'
_computing_structure_solution 'SHELXS-97 (Sheldrick, 1990)'
_diffrn_ambient_temperature 273(2)
_diffrn_measured_fraction_theta_full 0.982
_diffrn_measured_fraction_theta_max 0.982
_diffrn_radiation_monochromator graphite
_diffrn_radiation_source 'fine-focus sealed tube'
_diffrn_radiation_type MoK\a
_diffrn_radiation_wavelength 0.71073
_diffrn_reflns_av_R_equivalents 0.0459
_diffrn_reflns_av_sigmaI/netI 0.0694
_diffrn_reflns_limit_h_max 12
_diffrn_reflns_limit_h_min -11
_diffrn_reflns_limit_k_max 23
_diffrn_reflns_limit_k_min -19
_diffrn_reflns_limit_l_max 23
_diffrn_reflns_limit_l_min -26
_diffrn_reflns_number 19845
_diffrn_reflns_theta_full 27.60
_diffrn_reflns_theta_max 27.60
_diffrn_reflns_theta_min 1.52
_exptl_absorpt_coefficient_mu 0.721
_exptl_crystal_density_diffrn 1.279
_exptl_crystal_density_method 'not measured'
_exptl_crystal_F_000 1376.0
_refine_diff_density_max 0.393
_refine_diff_density_min -0.290
_refine_diff_density_rms 0.060
_refine_ls_abs_structure_details 'Flack H D (1983), Acta Cryst. A39, 876-881'
_refine_ls_abs_structure_Flack 0.772(19)
_refine_ls_extinction_method none
_refine_ls_goodness_of_fit_ref 1.025
_refine_ls_hydrogen_treatment mixed
_refine_ls_matrix_type full
_refine_ls_number_parameters 370
_refine_ls_number_reflns 7678
_refine_ls_number_restraints 0
_refine_ls_restrained_S_all 1.025
_refine_ls_R_factor_all 0.0902
_refine_ls_R_factor_gt 0.0496
_refine_ls_shift/su_max 1.268
_refine_ls_shift/su_mean 0.005
_refine_ls_structure_factor_coef Fsqd
_refine_ls_weighting_details 'calc w=1/[\s^2^(Fo^2^)+(0.0465P)^2^+2.1726P] where P=(Fo^2^+2Fc^2^)/3'
_refine_ls_weighting_scheme calc
_refine_ls_wR_factor_gt 0.1031
_refine_ls_wR_factor_ref 0.1208
_reflns_number_gt 5369
_reflns_number_total 7885
_reflns_threshold_expression >2sigma(I)
_cod_data_source_file 1.cif
_cod_data_source_block 1
_cod_depositor_comments
;
The following automatic conversions were performed:

'_symmetry_cell_setting' value 'Orthorhombic' changed to
'orthorhombic' according to
/usr/data/users/saulius/automatic-downloads/retrospective/ACS/lib/dictionaries/cif_core.dic
dictionary named 'cif_core.dic' version 2.4.2 from 2011-04-26.

Automatic conversion script
Id: cif_fix_values 2281 2013-09-26 08:29:07Z andrius 
;
_cod_original_cell_volume 3397.7(18)
_cod_original_sg_symbol_H-M P2(1)2(1)2(1)
_cod_database_code 4083455

loop_
_symmetry_equiv_pos_as_xyz
'x, y, z'
'-x+1/2, -y, z+1/2'
'-x, y+1/2, -z+1/2'
'x+1/2, -y+1/2, -z'

loop_
_atom_site_label
_atom_site_type_symbol
_atom_site_fract_x
_atom_site_fract_y
_atom_site_fract_z
_atom_site_U_iso_or_equiv
_atom_site_adp_type
_atom_site_occupancy
_atom_site_symmetry_multiplicity
_atom_site_calc_flag
_atom_site_refinement_flags
Co1 Co 0.04107(6) 0.52448(3) 0.18150(3) 0.03368(14) Uani 1 1 d .
O1 O 0.0407(4) 0.35701(16) 0.21234(15) 0.0498(8) Uani 1 1 d .
O2 O -0.1634(4) 0.5023(2) 0.06577(15) 0.0609(10) Uani 1 1 d .
P2 P 0.00708(12) 0.51833(7) 0.07863(5) 0.0423(3) Uani 1 1 d .
P3 P 0.11272(12) 0.43432(6) 0.24036(6) 0.0382(3) Uani 1 1 d .
P4 P 0.23371(12) 0.59185(6) 0.17884(6) 0.0410(3) Uani 1 1 d .
P5 P -0.09524(14) 0.60639(7) 0.23408(6) 0.0447(3) Uani 1 1 d .
C1 C -0.1306(4) 0.4508(2) 0.1762(2) 0.0415(10) Uani 1 1 d .
H1 H -0.182(5) 0.453(2) 0.218(2) 0.050 Uiso 1 1 calc .
C2 C -0.2330(5) 0.4718(3) 0.1223(2) 0.0553(12) Uani 1 1 d .
H2A H -0.2866 0.4279 0.1092 0.066 Uiso 1 1 calc R
H2B H -0.3006 0.5081 0.1393 0.066 Uiso 1 1 calc R
C3 C 0.0824(7) 0.4437(3) 0.0274(2) 0.0599(15) Uani 1 1 d .
C4 C 0.2019(7) 0.4054(3) 0.0462(3) 0.0700(16) Uani 1 1 d .
H4 H 0.2484 0.4187 0.0850 0.084 Uiso 1 1 calc R
C5 C 0.2561(10) 0.3459(4) 0.0080(4) 0.106(3) Uani 1 1 d .
H5 H 0.3370 0.3200 0.0216 0.128 Uiso 1 1 calc R
C6 C 0.1889(14) 0.3272(5) -0.0487(5) 0.135(4) Uani 1 1 d .
H6 H 0.2244 0.2885 -0.0744 0.161 Uiso 1 1 calc R
C7 C 0.0706(13) 0.3643(5) -0.0683(4) 0.127(3) Uani 1 1 d .
H7 H 0.0245 0.3501 -0.1070 0.153 Uiso 1 1 calc R
C8 C 0.0175(9) 0.4227(4) -0.0320(3) 0.094(2) Uani 1 1 d .
H8 H -0.0624 0.4486 -0.0470 0.112 Uiso 1 1 calc R
C9 C 0.0322(5) 0.5957(3) 0.02085(19) 0.0428(10) Uani 1 1 d .
C10 C 0.1548(5) 0.6027(3) -0.0170(2) 0.0511(12) Uani 1 1 d .
H10 H 0.2209 0.5639 -0.0176 0.061 Uiso 1 1 calc R
C11 C 0.1809(6) 0.6659(3) -0.0537(2) 0.0530(13) Uani 1 1 d .
H11 H 0.2652 0.6705 -0.0777 0.064 Uiso 1 1 calc R
C12 C 0.0817(6) 0.7219(3) -0.0545(2) 0.0591(14) Uani 1 1 d .
H12 H 0.0988 0.7648 -0.0791 0.071 Uiso 1 1 calc R
C13 C -0.0428(6) 0.7152(3) -0.0194(2) 0.0575(13) Uani 1 1 d .
H13 H -0.1108 0.7530 -0.0210 0.069 Uiso 1 1 calc R
C14 C -0.0674(5) 0.6527(3) 0.0182(2) 0.0494(12) Uani 1 1 d .
H14 H -0.1520 0.6487 0.0421 0.059 Uiso 1 1 calc R
C15 C -0.0748(5) 0.3716(2) 0.1679(2) 0.0477(12) Uani 1 1 d .
H15A H -0.1516 0.3364 0.1761 0.057 Uiso 1 1 calc R
H15B H -0.0423 0.3646 0.1229 0.057 Uiso 1 1 calc R
C16 C 0.2945(5) 0.3979(3) 0.2514(2) 0.0489(12) Uani 1 1 d .
C17 C 0.3842(6) 0.4214(3) 0.3019(3) 0.0620(15) Uani 1 1 d .
H17 H 0.3500 0.4552 0.3329 0.074 Uiso 1 1 calc R
C18 C 0.5230(6) 0.3960(4) 0.3071(3) 0.083(2) Uani 1 1 d .
H18 H 0.5811 0.4129 0.3412 0.100 Uiso 1 1 calc R
C19 C 0.5749(7) 0.3464(4) 0.2628(4) 0.092(2) Uani 1 1 d .
H19 H 0.6686 0.3295 0.2665 0.110 Uiso 1 1 calc R
C20 C 0.4895(8) 0.3210(4) 0.2122(4) 0.089(2) Uani 1 1 d .
H20 H 0.5254 0.2868 0.1819 0.107 Uiso 1 1 calc R
C21 C 0.3490(6) 0.3467(3) 0.2064(3) 0.0647(15) Uani 1 1 d .
H21 H 0.2915 0.3293 0.1722 0.078 Uiso 1 1 calc R
C22 C 0.0478(4) 0.4327(2) 0.3258(2) 0.0395(9) Uani 1 1 d .
C23 C 0.0740(5) 0.4915(3) 0.3678(2) 0.0503(12) Uani 1 1 d .
H23 H 0.1339 0.5301 0.3545 0.060 Uiso 1 1 calc R
C24 C 0.0116(6) 0.4934(3) 0.4298(2) 0.0648(15) Uani 1 1 d .
H24 H 0.0319 0.5328 0.4582 0.078 Uiso 1 1 calc R
C25 C -0.0792(6) 0.4383(4) 0.4495(3) 0.0724(16) Uani 1 1 d .
H25 H -0.1231 0.4408 0.4906 0.087 Uiso 1 1 calc R
C26 C -0.1051(6) 0.3794(4) 0.4086(3) 0.0717(16) Uani 1 1 d .
H26 H -0.1657 0.3413 0.4222 0.086 Uiso 1 1 calc R
C27 C -0.0422(5) 0.3761(3) 0.3475(2) 0.0534(12) Uani 1 1 d .
H27 H -0.0601 0.3354 0.3202 0.064 Uiso 1 1 calc R
C28 C -0.0235(7) 0.6718(3) 0.2946(2) 0.0651(15) Uani 1 1 d .
H28A H 0.0443 0.7043 0.2736 0.098 Uiso 1 1 calc R
H28B H 0.0231 0.6446 0.3293 0.098 Uiso 1 1 calc R
H28C H -0.1000 0.7010 0.3128 0.098 Uiso 1 1 calc R
C29 C -0.2435(6) 0.5711(3) 0.2843(3) 0.0675(16) Uani 1 1 d .
H29A H -0.2896 0.6120 0.3062 0.101 Uiso 1 1 calc R
H29B H -0.2073 0.5367 0.3165 0.101 Uiso 1 1 calc R
H29C H -0.3112 0.5461 0.2564 0.101 Uiso 1 1 calc R
C30 C -0.1953(6) 0.6744(3) 0.1843(3) 0.0689(16) Uani 1 1 d .
H30A H -0.2590 0.6485 0.1551 0.103 Uiso 1 1 calc R
H30B H -0.1296 0.7040 0.1589 0.103 Uiso 1 1 calc R
H30C H -0.2497 0.7064 0.2129 0.103 Uiso 1 1 calc R
C31 C 0.2191(6) 0.6860(3) 0.1451(2) 0.0554(13) Uani 1 1 d .
H31A H 0.1540 0.7147 0.1714 0.083 Uiso 1 1 calc R
H31B H 0.1842 0.6834 0.1006 0.083 Uiso 1 1 calc R
H31C H 0.3115 0.7093 0.1454 0.083 Uiso 1 1 calc R
C32 C 0.3859(5) 0.5570(3) 0.1319(3) 0.0637(14) Uani 1 1 d .
H32A H 0.4648 0.5908 0.1365 0.096 Uiso 1 1 calc R
H32B H 0.3601 0.5529 0.0863 0.096 Uiso 1 1 calc R
H32C H 0.4129 0.5087 0.1484 0.096 Uiso 1 1 calc R
C33 C 0.3298(6) 0.6138(3) 0.2550(3) 0.0633(14) Uani 1 1 d .
H33A H 0.3717 0.5691 0.2725 0.095 Uiso 1 1 calc R
H33B H 0.2644 0.6343 0.2866 0.095 Uiso 1 1 calc R
H33C H 0.4038 0.6495 0.2458 0.095 Uiso 1 1 calc R

loop_
_atom_site_aniso_label
_atom_site_aniso_U_11
_atom_site_aniso_U_22
_atom_site_aniso_U_33
_atom_site_aniso_U_23
_atom_site_aniso_U_13
_atom_site_aniso_U_12
Co1 0.0345(3) 0.0334(3) 0.0332(3) 0.0040(2) 0.0001(2) 0.0010(2)
O1 0.063(2) 0.0351(16) 0.0514(18) 0.0031(13) -0.0015(17) 0.0016(16)
O2 0.053(2) 0.085(3) 0.0446(19) 0.0145(18) -0.0128(15) -0.0185(18)
P2 0.0440(7) 0.0475(7) 0.0356(6) 0.0031(5) -0.0010(5) -0.0026(5)
P3 0.0424(6) 0.0319(6) 0.0402(6) 0.0058(5) 0.0011(5) 0.0038(5)
P4 0.0396(6) 0.0405(6) 0.0430(6) 0.0063(6) -0.0031(6) -0.0049(5)
P5 0.0496(7) 0.0416(7) 0.0428(7) 0.0035(5) 0.0048(6) 0.0103(6)
C1 0.036(2) 0.047(2) 0.041(2) 0.006(2) 0.003(2) -0.0078(18)
C2 0.040(3) 0.064(3) 0.062(3) 0.005(3) 0.001(2) -0.011(3)
C3 0.088(4) 0.049(3) 0.042(3) -0.001(2) 0.009(3) -0.001(3)
C4 0.087(4) 0.051(3) 0.072(4) -0.004(3) 0.024(3) 0.002(3)
C5 0.135(7) 0.070(5) 0.115(7) -0.003(4) 0.045(6) 0.021(5)
C6 0.226(13) 0.084(6) 0.094(7) -0.035(5) 0.055(8) 0.017(7)
C7 0.219(12) 0.097(6) 0.066(5) -0.039(4) 0.006(6) -0.003(7)
C8 0.146(7) 0.086(5) 0.048(3) -0.013(3) -0.009(4) -0.005(5)
C9 0.046(3) 0.054(3) 0.029(2) 0.0013(19) -0.002(2) -0.002(2)
C10 0.056(3) 0.060(3) 0.038(3) -0.001(2) 0.003(2) 0.003(3)
C11 0.055(3) 0.068(3) 0.036(3) 0.002(2) 0.007(2) -0.010(3)
C12 0.078(4) 0.055(3) 0.044(3) 0.011(2) -0.001(3) -0.009(3)
C13 0.063(3) 0.060(3) 0.049(3) 0.012(2) -0.006(3) 0.008(3)
C14 0.044(3) 0.065(3) 0.039(3) 0.008(2) -0.002(2) 0.005(2)
C15 0.043(3) 0.049(3) 0.051(3) -0.004(2) 0.004(2) -0.013(2)
C16 0.045(3) 0.048(3) 0.054(3) 0.024(2) 0.009(2) 0.008(2)
C17 0.052(3) 0.073(4) 0.061(3) 0.029(3) 0.001(3) 0.008(3)
C18 0.044(3) 0.114(5) 0.092(5) 0.051(4) 0.001(3) 0.006(3)
C19 0.054(4) 0.102(5) 0.119(6) 0.058(5) 0.023(4) 0.028(4)
C20 0.080(5) 0.080(5) 0.108(6) 0.023(4) 0.032(4) 0.035(4)
C21 0.059(3) 0.059(3) 0.077(4) 0.011(3) 0.016(3) 0.013(3)
C22 0.034(2) 0.041(2) 0.044(2) 0.009(2) 0.001(2) 0.0034(19)
C23 0.056(3) 0.053(3) 0.042(2) 0.005(2) 0.002(2) -0.003(2)
C24 0.074(4) 0.074(4) 0.046(3) -0.007(3) -0.004(3) 0.008(3)
C25 0.070(4) 0.101(5) 0.046(3) 0.013(3) 0.014(3) 0.000(4)
C26 0.075(4) 0.084(4) 0.057(3) 0.007(3) 0.018(3) -0.017(3)
C27 0.054(3) 0.054(3) 0.052(3) 0.008(2) 0.005(2) -0.009(3)
C28 0.087(4) 0.050(3) 0.059(3) -0.007(2) 0.003(3) 0.008(3)
C29 0.062(4) 0.076(4) 0.064(3) 0.001(3) 0.022(3) 0.013(3)
C30 0.078(4) 0.073(4) 0.056(3) 0.013(3) 0.002(3) 0.037(3)
C31 0.069(3) 0.045(3) 0.052(3) 0.008(2) -0.006(3) -0.013(3)
C32 0.037(3) 0.071(3) 0.083(4) 0.006(3) 0.006(3) -0.001(3)
C33 0.060(3) 0.070(4) 0.061(3) 0.012(3) -0.017(3) -0.018(3)

loop_
_atom_type_symbol
_atom_type_description
_atom_type_scat_dispersion_real
_atom_type_scat_dispersion_imag
_atom_type_scat_source
C C 0.0033 0.0016 'International Tables Vol C Tables 4.2.6.8 and 6.1.1.4'
H H 0.0000 0.0000 'International Tables Vol C Tables 4.2.6.8 and 6.1.1.4'
O O 0.0106 0.0060 'International Tables Vol C Tables 4.2.6.8 and 6.1.1.4'
P P 0.1023 0.0942 'International Tables Vol C Tables 4.2.6.8 and 6.1.1.4'
Co Co 0.3494 0.9721 'International Tables Vol C Tables 4.2.6.8 and 6.1.1.4'

loop_
_geom_angle_atom_site_label_1
_geom_angle_atom_site_label_2
_geom_angle_atom_site_label_3
_geom_angle
C1 Co1 P2 78.46(14)
C1 Co1 P3 77.83(13)
P2 Co1 P3 124.35(5)
C1 Co1 P4 172.88(14)
P2 Co1 P4 97.43(5)
P3 Co1 P4 100.13(5)
C1 Co1 P5 90.08(14)
P2 Co1 P5 115.01(5)
P3 Co1 P5 114.59(5)
P4 Co1 P5 96.95(5)
C15 O1 P3 111.9(3)
C2 O2 P2 112.5(3)
O2 P2 C9 99.0(2)
O2 P2 C3 98.9(2)
C9 P2 C3 98.1(2)
O2 P2 Co1 108.19(13)
C9 P2 Co1 124.99(15)
C3 P2 Co1 122.65(18)
O1 P3 C16 97.0(2)
O1 P3 C22 100.21(18)
C16 P3 C22 100.7(2)
O1 P3 Co1 108.61(12)
C16 P3 Co1 129.32(15)
C22 P3 Co1 116.05(13)
C32 P4 C31 100.3(2)
C32 P4 C33 97.5(3)
C31 P4 C33 98.9(2)
C32 P4 Co1 118.07(18)
C31 P4 Co1 117.48(18)
C33 P4 Co1 120.43(18)
C28 P5 C29 97.2(3)
C28 P5 C30 97.5(3)
C29 P5 C30 98.6(3)
C28 P5 Co1 122.5(2)
C29 P5 Co1 118.26(19)
C30 P5 Co1 117.88(18)
C2 C1 C15 111.8(4)
C2 C1 Co1 111.8(3)
C15 C1 Co1 109.5(3)
O2 C2 C1 112.9(4)
C4 C3 C8 117.4(6)
C4 C3 P2 121.5(4)
C8 C3 P2 121.1(5)
C3 C4 C5 121.3(7)
C6 C5 C4 119.1(8)
C7 C6 C5 120.6(8)
C6 C7 C8 120.9(8)
C7 C8 C3 120.6(8)
C14 C9 C10 117.9(4)
C14 C9 P2 119.9(3)
C10 C9 P2 122.0(4)
C11 C10 C9 121.3(5)
C12 C11 C10 119.3(5)
C11 C12 C13 120.4(5)
C12 C13 C14 120.2(5)
C13 C14 C9 120.7(5)
O1 C15 C1 111.0(4)
C17 C16 C21 117.5(5)
C17 C16 P3 122.9(4)
C21 C16 P3 119.6(4)
C18 C17 C16 121.7(6)
C19 C18 C17 120.2(7)
C18 C19 C20 120.2(6)
C19 C20 C21 120.0(6)
C16 C21 C20 120.4(6)
C23 C22 C27 118.0(4)
C23 C22 P3 120.9(3)
C27 C22 P3 120.7(3)
C22 C23 C24 120.4(5)
C25 C24 C23 120.7(5)
C24 C25 C26 119.5(5)
C25 C26 C27 120.4(5)
C26 C27 C22 120.9(5)

loop_
_geom_bond_atom_site_label_1
_geom_bond_atom_site_label_2
_geom_bond_distance
Co1 C1 2.081(4)
Co1 P2 2.1129(14)
Co1 P3 2.1174(13)
Co1 P4 2.1693(13)
Co1 P5 2.2170(13)
O1 C15 1.431(5)
O1 P3 1.641(3)
O2 C2 1.427(5)
O2 P2 1.641(3)
P2 C9 1.830(4)
P2 C3 1.835(5)
P3 C16 1.834(5)
P3 C22 1.835(4)
P4 C32 1.822(5)
P4 C31 1.825(5)
P4 C33 1.829(5)
P5 C28 1.826(5)
P5 C29 1.833(5)
P5 C30 1.839(5)
C1 C2 1.501(6)
C1 C15 1.522(6)
C3 C4 1.366(8)
C3 C8 1.400(8)
C4 C5 1.411(8)
C5 C6 1.353(12)
C6 C7 1.350(13)
C7 C8 1.373(10)
C9 C14 1.384(6)
C9 C10 1.385(6)
C10 C11 1.378(7)
C11 C12 1.366(7)
C12 C13 1.370(7)
C13 C14 1.373(6)
C16 C17 1.389(7)
C16 C21 1.392(7)
C17 C18 1.380(7)
C18 C19 1.354(10)
C19 C20 1.377(9)
C20 C21 1.397(8)
C22 C23 1.377(6)
C22 C27 1.389(6)
C23 C24 1.385(7)
C24 C25 1.363(8)
C25 C26 1.363(8)
C26 C27 1.374(7)
